data_4035399
loop_
_publ_author_name
'Schettini, Rosaria'
'Costabile, Chiara'
'Della Sala, Giorgio'
'Iuliano, Veronica'
'Tedesco, Consiglia'
'Izzo, Irene'
'De Riccardis, Francesco'

_publ_section_title
;
 Cation-Induced Molecular Switching Based on Reversible Modulation of
 Peptoid Conformational States.
;
_journal_issue 20
_journal_name_full 'The Journal of organic chemistry'
_journal_page_first 12648
_journal_page_last 12663
_journal_paper_doi 10.1021/acs.joc.8b01990
_journal_volume 83
_journal_year 2018
_chemical_formula_moiety 'C40 H72 N8 O16'
_chemical_formula_sum 'C40 H72 N8 O16'
_chemical_formula_weight 921.05
_space_group_crystal_system triclinic
_space_group_IT_number 2
_space_group_name_Hall '-P 1'
_space_group_name_H-M_alt 'P -1'
_atom_sites_solution_hydrogens geom
_audit_creation_date 2018-07-23
_audit_creation_method
;
Olex2 1.2
(compiled 2018.05.29 svn.r3508 for OlexSys, GUI svn.r5506)
;
_cell_angle_alpha 81.985(10)
_cell_angle_beta 88.534(11)
_cell_angle_gamma 63.761(6)
_cell_formula_units_Z 2
_cell_length_a 13.3515(19)
_cell_length_b 13.8729(14)
_cell_length_c 14.852(3)
_cell_measurement_reflns_used 9818
_cell_measurement_temperature 296(2)
_cell_measurement_theta_max 71.99
_cell_measurement_theta_min 4.65
_cell_volume 2441.4(7)
_computing_molecular_graphics 'Olex2 (Dolomanov et al., 2009)'
_computing_publication_material 'Olex2 (Dolomanov et al., 2009)'
_computing_structure_refinement 'ShelXL (Sheldrick, 2015)'
_diffrn_ambient_temperature 296.15
_diffrn_measured_fraction_theta_full 0.971
_diffrn_measured_fraction_theta_max 0.939
_diffrn_measurement_device_type 'Bruker APEX-II CCD'
_diffrn_measurement_method '\f and \w scans'
_diffrn_radiation_type CuK\a
_diffrn_radiation_wavelength 1.54178
_diffrn_reflns_av_R_equivalents 0.0270
_diffrn_reflns_av_unetI/netI 0.0242
_diffrn_reflns_Laue_measured_fraction_full 0.971
_diffrn_reflns_Laue_measured_fraction_max 0.939
_diffrn_reflns_limit_h_max 16
_diffrn_reflns_limit_h_min -15
_diffrn_reflns_limit_k_max 17
_diffrn_reflns_limit_k_min -16
_diffrn_reflns_limit_l_max 18
_diffrn_reflns_limit_l_min -18
_diffrn_reflns_number 34448
_diffrn_reflns_point_group_measured_fraction_full 0.971
_diffrn_reflns_point_group_measured_fraction_max 0.939
_diffrn_reflns_theta_full 67.679
_diffrn_reflns_theta_max 72.519
_diffrn_reflns_theta_min 3.844
_diffrn_source 'sealed tube'
_exptl_absorpt_coefficient_mu 0.810
_exptl_absorpt_correction_T_max 0.7536
_exptl_absorpt_correction_T_min 0.6802
_exptl_absorpt_correction_type multi-scan
_exptl_absorpt_process_details 'SADABS, Blessing, R.H. (1995). Acta Cryst. A51, 33-38.'
_exptl_crystal_colour colorless
_exptl_crystal_density_diffrn 1.253
_exptl_crystal_description prism
_exptl_crystal_F_000 992
_exptl_crystal_size_max 0.47
_exptl_crystal_size_mid 0.28
_exptl_crystal_size_min 0.21
_refine_diff_density_max 0.295
_refine_diff_density_min -0.281
_refine_diff_density_rms 0.033
_refine_ls_extinction_method none
_refine_ls_goodness_of_fit_ref 1.028
_refine_ls_hydrogen_treatment constr
_refine_ls_matrix_type full
_refine_ls_number_parameters 584
_refine_ls_number_reflns 9098
_refine_ls_number_restraints 0
_refine_ls_restrained_S_all 1.028
_refine_ls_R_factor_all 0.0561
_refine_ls_R_factor_gt 0.0476
_refine_ls_shift/su_max 0.000
_refine_ls_shift/su_mean 0.000
_refine_ls_structure_factor_coef Fsqd
_refine_ls_weighting_details 'w=1/[\s^2^(Fo^2^)+(0.0737P)^2^+0.5193P] where P=(Fo^2^+2Fc^2^)/3'
_refine_ls_weighting_scheme calc
_refine_ls_wR_factor_gt 0.1282
_refine_ls_wR_factor_ref 0.1361
_reflns_Friedel_coverage 0.000
_reflns_number_gt 7654
_reflns_number_total 9098
_reflns_threshold_expression 'I > 2\s(I)'
_cod_data_source_file jo8b01990_si_002.cif
_cod_data_source_block ale184_a2_shutter
_cod_original_cell_volume 2441.3(7)
_cod_database_code 4035399
_shelx_shelxl_version_number 2016/6
_shelx_space_group_comment
;
The symmetry employed for this shelxl refinement is uniquely defined
by the following loop, which should always be used as a source of
symmetry information in preference to the above space-group names.
They are only intended as comments.
;
_olex2_refinement_description
;
1. Fixed Uiso
 At 1.2 times of:
  All C(H,H) groups
 At 1.5 times of:
  All C(H,H,H) groups
2.a Secondary CH2 refined with riding coordinates:
 C2(H2A,H2B), C3(H3A,H3B), C4(H4A,H4B), C7(H7A,H7B), C8(H8A,H8B), C9(H9A,H9B),
 C12(H12A,H12B), C13(H13A,H13B), C14(H14A,H14B), C17(H17A,H17B), C18(H18A,H18B),
  C19(H19A,H19B), C22(H22A,H22B), C23(H23A,H23B), C24(H24A,H24B), C27(H27A,
 H27B), C28(H28A,H28B), C29(H29A,H29B), C32(H32A,H32B), C33(H33A,H33B),
 C34(H34A,H34B), C37(H37A,H37B), C38(H38A,H38B), C39(H39A,H39B)
2.b Me refined with riding coordinates:
 C30(H30A,H30B,H30C)
2.c Idealised Me refined as rotating group:
 C5(H5A,H5B,H5C), C10(H10A,H10B,H10C), C15(H15A,H15B,H15C), C20(H20A,H20B,
 H20C), C25(H25A,H25B,H25C), C35(H35A,H35B,H35C), C40(H40A,H40B,H40C)
;
_olex2_submission_special_instructions 'No special instructions were received'

loop_
_space_group_symop_operation_xyz
'x, y, z'
'-x, -y, -z'

loop_
_atom_site_label
_atom_site_type_symbol
_atom_site_fract_x
_atom_site_fract_y
_atom_site_fract_z
_atom_site_U_iso_or_equiv
_atom_site_adp_type
_atom_site_occupancy
_atom_site_site_symmetry_order
_atom_site_calc_flag
_atom_site_refinement_flags_posn
O1 O 0.40824(12) 0.20990(10) 0.53090(7) 0.0659(3) Uani 1 1 d .
O2 O 0.65059(12) -0.08177(12) 0.74040(11) 0.0816(4) Uani 1 1 d .
O3 O 0.24409(12) 0.12924(12) 0.73179(8) 0.0693(3) Uani 1 1 d .
O4 O 0.11596(13) 0.24266(13) 1.00855(11) 0.0864(4) Uani 1 1 d .
O5 O 0.25948(10) 0.31657(9) 0.87755(7) 0.0552(3) Uani 1 1 d .
O6 O 0.60579(11) 0.10479(10) 0.94574(9) 0.0649(3) Uani 1 1 d .
O7 O 0.47078(11) 0.34438(9) 0.83417(7) 0.0563(3) Uani 1 1 d .
O8 O 0.17454(16) 0.76332(15) 0.93099(15) 0.1152(6) Uani 1 1 d .
O9 O 0.59574(10) 0.52053(10) 0.85501(7) 0.0595(3) Uani 1 1 d .
O10 O 0.80783(10) 0.49511(11) 0.69760(9) 0.0712(4) Uani 1 1 d .
O11 O 0.39174(11) 0.81646(10) 0.73967(8) 0.0626(3) Uani 1 1 d .
O12 O 0.14021(17) 1.05820(14) 0.47746(13) 0.1166(7) Uani 1 1 d .
O13 O 0.22572(10) 0.71208(10) 0.61190(7) 0.0578(3) Uani 1 1 d .
O14 O 0.18561(17) 0.83571(14) 0.31829(12) 0.1041(6) Uani 1 1 d .
O15 O 0.40282(9) 0.47023(10) 0.57267(8) 0.0597(3) Uani 1 1 d .
O16 O 0.04306(12) 0.54967(13) 0.65067(11) 0.0846(4) Uani 1 1 d .
N1 N 0.44279(12) 0.11709(10) 0.67285(8) 0.0513(3) Uani 1 1 d .
N2 N 0.28764(12) 0.11107(11) 0.88121(9) 0.0509(3) Uani 1 1 d .
N3 N 0.38760(12) 0.27857(10) 0.98864(8) 0.0474(3) Uani 1 1 d .
N4 N 0.39202(11) 0.52060(10) 0.85313(8) 0.0477(3) Uani 1 1 d .
N5 N 0.56383(10) 0.62643(10) 0.71874(8) 0.0460(3) Uani 1 1 d .
N6 N 0.31567(11) 0.85227(10) 0.59718(9) 0.0513(3) Uani 1 1 d .
N7 N 0.26815(11) 0.66222(10) 0.47327(8) 0.0493(3) Uani 1 1 d .
N8 N 0.27386(10) 0.40615(10) 0.58865(8) 0.0469(3) Uani 1 1 d .
C1 C 0.40069(13) 0.20946(12) 0.61346(10) 0.0475(3) Uani 1 1 d .
C2 C 0.42373(14) 0.11581(12) 0.76960(9) 0.0488(3) Uani 1 1 d .
H2A H 0.428731 0.177337 0.789409 0.059 Uiso 1 1 calc R
H2B H 0.481503 0.050096 0.802739 0.059 Uiso 1 1 calc R
C3 C 0.49125(17) 0.01216(14) 0.63930(12) 0.0617(4) Uani 1 1 d .
H3A H 0.468112 0.023129 0.575813 0.074 Uiso 1 1 calc R
H3B H 0.462008 -0.034311 0.672985 0.074 Uiso 1 1 calc R
C4 C 0.61590(18) -0.04403(16) 0.64781(15) 0.0758(6) Uani 1 1 d .
H4A H 0.644106 -0.104733 0.613456 0.091 Uiso 1 1 calc R
H4B H 0.645876 0.005889 0.623122 0.091 Uiso 1 1 calc R
C5 C 0.7682(2) -0.1305(3) 0.7543(3) 0.1286(12) Uani 1 1 d .
H5A H 0.801647 -0.189905 0.719869 0.193 Uiso 1 1 calc GR
H5B H 0.787338 -0.156820 0.817812 0.193 Uiso 1 1 calc GR
H5C H 0.795341 -0.077707 0.734737 0.193 Uiso 1 1 calc GR
C6 C 0.30940(14) 0.12077(12) 0.79180(10) 0.0494(4) Uani 1 1 d .
C7 C 0.35213(14) 0.13042(12) 0.94738(9) 0.0469(3) Uani 1 1 d .
H7A H 0.431134 0.085667 0.940651 0.056 Uiso 1 1 calc R
H7B H 0.333376 0.109958 1.008275 0.056 Uiso 1 1 calc R
C8 C 0.18115(17) 0.11194(17) 0.90759(13) 0.0671(5) Uani 1 1 d .
H8A H 0.194042 0.060484 0.962523 0.081 Uiso 1 1 calc R
H8B H 0.154087 0.086999 0.860035 0.081 Uiso 1 1 calc R
C9 C 0.09237(18) 0.21956(19) 0.92419(15) 0.0790(6) Uani 1 1 d .
H9A H 0.089731 0.275420 0.875750 0.095 Uiso 1 1 calc R
H9B H 0.020187 0.218520 0.924967 0.095 Uiso 1 1 calc R
C10 C 0.0516(3) 0.3529(3) 1.0199(3) 0.1359(13) Uani 1 1 d .
H10A H 0.070046 0.398335 0.974655 0.204 Uiso 1 1 calc GR
H10B H 0.067542 0.363506 1.079421 0.204 Uiso 1 1 calc GR
H10C H -0.026412 0.371395 1.013435 0.204 Uiso 1 1 calc GR
C11 C 0.32865(13) 0.25004(12) 0.93491(9) 0.0448(3) Uani 1 1 d .
C12 C 0.37006(15) 0.39053(12) 0.97040(10) 0.0509(4) Uani 1 1 d .
H12A H 0.405940 0.405359 1.019077 0.061 Uiso 1 1 calc R
H12B H 0.290613 0.438136 0.969840 0.061 Uiso 1 1 calc R
C13 C 0.47938(15) 0.20293(13) 1.05243(10) 0.0540(4) Uani 1 1 d .
H13A H 0.469284 0.138006 1.070829 0.065 Uiso 1 1 calc R
H13B H 0.476084 0.236167 1.106419 0.065 Uiso 1 1 calc R
C14 C 0.59251(16) 0.17110(15) 1.01362(13) 0.0622(4) Uani 1 1 d .
H14A H 0.599981 0.235587 0.987503 0.075 Uiso 1 1 calc R
H14B H 0.649986 0.131826 1.061468 0.075 Uiso 1 1 calc R
C15 C 0.6826(2) 0.1089(2) 0.87989(17) 0.0873(7) Uani 1 1 d .
H15A H 0.681982 0.068892 0.832268 0.131 Uiso 1 1 calc GR
H15B H 0.756239 0.077407 0.907940 0.131 Uiso 1 1 calc GR
H15C H 0.661754 0.183069 0.854725 0.131 Uiso 1 1 calc GR
C16 C 0.41630(13) 0.41567(12) 0.87972(9) 0.0444(3) Uani 1 1 d .
C17 C 0.43393(14) 0.55019(13) 0.76788(10) 0.0489(4) Uani 1 1 d .
H17A H 0.376678 0.617359 0.736137 0.059 Uiso 1 1 calc R
H17B H 0.451497 0.494001 0.729607 0.059 Uiso 1 1 calc R
C18 C 0.33779(15) 0.60762(13) 0.90849(12) 0.0547(4) Uani 1 1 d .
H18A H 0.380174 0.649294 0.907358 0.066 Uiso 1 1 calc R
H18B H 0.337552 0.576215 0.971032 0.066 Uiso 1 1 calc R
C19 C 0.2201(2) 0.6818(2) 0.87488(18) 0.0909(7) Uani 1 1 d .
H19A H 0.219223 0.713971 0.812401 0.109 Uiso 1 1 calc R
H19B H 0.176346 0.641342 0.877010 0.109 Uiso 1 1 calc R
C20 C 0.0853(3) 0.8568(3) 0.8912(3) 0.1580(16) Uani 1 1 d .
H20A H 0.109673 0.889106 0.839256 0.237 Uiso 1 1 calc GR
H20B H 0.056142 0.907008 0.934379 0.237 Uiso 1 1 calc GR
H20C H 0.027936 0.839124 0.872132 0.237 Uiso 1 1 calc GR
C21 C 0.53830(13) 0.56457(12) 0.78488(9) 0.0448(3) Uani 1 1 d .
C22 C 0.48954(13) 0.68647(12) 0.63994(10) 0.0468(3) Uani 1 1 d .
H22A H 0.459399 0.641557 0.618055 0.056 Uiso 1 1 calc R
H22B H 0.531172 0.704667 0.591618 0.056 Uiso 1 1 calc R
C23 C 0.65137(13) 0.65854(14) 0.73660(12) 0.0529(4) Uani 1 1 d .
H23A H 0.674596 0.636699 0.800513 0.063 Uiso 1 1 calc R
H23B H 0.620828 0.737015 0.724155 0.063 Uiso 1 1 calc R
C24 C 0.75229(15) 0.60907(15) 0.67997(13) 0.0609(4) Uani 1 1 d .
H24A H 0.728829 0.630848 0.616094 0.073 Uiso 1 1 calc R
H24B H 0.804324 0.637799 0.691514 0.073 Uiso 1 1 calc R
C25 C 0.86208(19) 0.4543(2) 0.78399(17) 0.0889(7) Uani 1 1 d .
H25A H 0.913116 0.378869 0.785848 0.133 Uiso 1 1 calc GR
H25B H 0.807635 0.461983 0.829436 0.133 Uiso 1 1 calc GR
H25C H 0.902565 0.493996 0.795726 0.133 Uiso 1 1 calc GR
C26 C 0.39351(13) 0.79076(12) 0.66412(10) 0.0475(3) Uani 1 1 d .
C27 C 0.30984(14) 0.80710(13) 0.51634(10) 0.0516(4) Uani 1 1 d .
H27A H 0.383776 0.773349 0.492313 0.062 Uiso 1 1 calc R
H27B H 0.261491 0.864933 0.470230 0.062 Uiso 1 1 calc R
C28 C 0.21535(16) 0.94514(15) 0.62089(14) 0.0655(5) Uani 1 1 d .
H28A H 0.224869 0.953795 0.683325 0.079 Uiso 1 1 calc R
H28B H 0.151972 0.928977 0.617844 0.079 Uiso 1 1 calc R
C29 C 0.18885(18) 1.05094(16) 0.56106(15) 0.0769(6) Uani 1 1 d .
H29A H 0.138501 1.110294 0.591974 0.092 Uiso 1 1 calc R
H29B H 0.257207 1.058673 0.551301 0.092 Uiso 1 1 calc R
C30 C 0.0473(3) 1.1454(4) 0.4512(3) 0.204(3) Uani 1 1 d .
H30A H 0.022216 1.140663 0.392731 0.306 Uiso 1 1 calc R
H30B H -0.008841 1.150821 0.494624 0.306 Uiso 1 1 calc R
H30C H 0.060525 1.208439 0.447164 0.306 Uiso 1 1 calc R
C31 C 0.26471(12) 0.72262(12) 0.53766(10) 0.0466(3) Uani 1 1 d .
C32 C 0.22501(14) 0.58284(12) 0.49562(11) 0.0499(4) Uani 1 1 d .
H32A H 0.207997 0.562905 0.439946 0.060 Uiso 1 1 calc R
H32B H 0.156232 0.614737 0.527550 0.060 Uiso 1 1 calc R
C33 C 0.31898(17) 0.66361(15) 0.38508(12) 0.0619(4) Uani 1 1 d .
H33A H 0.361862 0.589589 0.372989 0.074 Uiso 1 1 calc R
H33B H 0.370085 0.695809 0.387254 0.074 Uiso 1 1 calc R
C34 C 0.2335(2) 0.72623(19) 0.30926(13) 0.0855(7) Uani 1 1 d .
H34A H 0.268591 0.715332 0.251125 0.103 Uiso 1 1 calc R
H34B H 0.176323 0.700874 0.311446 0.103 Uiso 1 1 calc R
C35 C 0.0839(3) 0.8995(3) 0.2682(3) 0.1493(15) Uani 1 1 d .
H35A H 0.097552 0.903489 0.204367 0.224 Uiso 1 1 calc GR
H35B H 0.050955 0.971226 0.284862 0.224 Uiso 1 1 calc GR
H35C H 0.033779 0.867071 0.281370 0.224 Uiso 1 1 calc GR
C36 C 0.30927(12) 0.48109(12) 0.55510(9) 0.0444(3) Uani 1 1 d .
C37 C 0.34547(14) 0.31473(12) 0.65414(10) 0.0484(3) Uani 1 1 d .
H37A H 0.301480 0.305561 0.704653 0.058 Uiso 1 1 calc R
H37B H 0.402994 0.330238 0.677836 0.058 Uiso 1 1 calc R
C38 C 0.16701(14) 0.40889(15) 0.56546(12) 0.0572(4) Uani 1 1 d .
H38A H 0.180437 0.337747 0.552205 0.069 Uiso 1 1 calc R
H38B H 0.135301 0.460114 0.510477 0.069 Uiso 1 1 calc R
C39 C 0.08280(16) 0.43998(18) 0.63839(15) 0.0717(5) Uani 1 1 d .
H39A H 0.020188 0.427137 0.622385 0.086 Uiso 1 1 calc R
H39B H 0.116804 0.394064 0.695341 0.086 Uiso 1 1 calc R
C40 C 0.0936(2) 0.5675(2) 0.72527(17) 0.0950(7) Uani 1 1 d .
H40A H 0.170650 0.548685 0.713654 0.142 Uiso 1 1 calc GR
H40B H 0.089017 0.523206 0.779450 0.142 Uiso 1 1 calc GR
H40C H 0.055497 0.642595 0.733256 0.142 Uiso 1 1 calc GR

loop_
_atom_site_aniso_label
_atom_site_aniso_U_11
_atom_site_aniso_U_22
_atom_site_aniso_U_33
_atom_site_aniso_U_23
_atom_site_aniso_U_13
_atom_site_aniso_U_12
O1 0.0900(9) 0.0609(7) 0.0392(6) -0.0023(5) 0.0107(6) -0.0285(7)
O2 0.0705(8) 0.0663(8) 0.0928(10) -0.0156(7) -0.0023(7) -0.0151(7)
O3 0.0808(8) 0.0821(9) 0.0543(7) -0.0093(6) -0.0085(6) -0.0439(7)
O4 0.0862(10) 0.0805(10) 0.0795(10) -0.0098(8) 0.0191(8) -0.0265(8)
O5 0.0659(7) 0.0461(6) 0.0497(6) 0.0050(5) -0.0054(5) -0.0244(5)
O6 0.0772(8) 0.0546(7) 0.0659(7) -0.0118(6) 0.0144(6) -0.0315(6)
O7 0.0792(8) 0.0442(6) 0.0451(6) -0.0077(5) 0.0104(5) -0.0270(6)
O8 0.0983(12) 0.0763(11) 0.1326(16) -0.0219(11) 0.0112(11) -0.0023(9)
O9 0.0692(7) 0.0679(7) 0.0424(6) 0.0037(5) -0.0124(5) -0.0338(6)
O10 0.0564(7) 0.0674(8) 0.0772(8) -0.0190(7) -0.0071(6) -0.0132(6)
O11 0.0699(7) 0.0572(7) 0.0555(7) -0.0119(5) -0.0028(6) -0.0221(6)
O12 0.1194(14) 0.0747(10) 0.1110(13) -0.0075(9) -0.0591(12) -0.0013(10)
O13 0.0680(7) 0.0641(7) 0.0481(6) -0.0013(5) 0.0028(5) -0.0373(6)
O14 0.1295(15) 0.0713(10) 0.0889(11) 0.0213(8) -0.0244(10) -0.0318(10)
O15 0.0474(6) 0.0600(7) 0.0670(7) 0.0114(6) -0.0081(5) -0.0248(5)
O16 0.0678(8) 0.0818(10) 0.0888(10) -0.0140(8) 0.0046(7) -0.0188(7)
N1 0.0679(8) 0.0393(7) 0.0396(6) -0.0040(5) 0.0057(6) -0.0179(6)
N2 0.0654(8) 0.0520(7) 0.0452(7) -0.0023(6) 0.0017(6) -0.0362(6)
N3 0.0679(8) 0.0406(6) 0.0363(6) -0.0013(5) 0.0013(5) -0.0277(6)
N4 0.0640(8) 0.0402(6) 0.0436(6) -0.0032(5) 0.0029(6) -0.0284(6)
N5 0.0470(6) 0.0458(7) 0.0457(6) 0.0011(5) -0.0022(5) -0.0230(5)
N6 0.0538(7) 0.0415(7) 0.0550(7) -0.0008(6) -0.0044(6) -0.0193(6)
N7 0.0573(7) 0.0419(7) 0.0444(6) 0.0047(5) -0.0026(5) -0.0208(6)
N8 0.0476(7) 0.0432(7) 0.0474(7) 0.0036(5) -0.0045(5) -0.0203(5)
C1 0.0540(8) 0.0462(8) 0.0405(7) -0.0008(6) 0.0049(6) -0.0224(7)
C2 0.0616(9) 0.0406(8) 0.0376(7) 0.0008(6) -0.0004(6) -0.0185(7)
C3 0.0840(12) 0.0452(9) 0.0510(9) -0.0100(7) 0.0061(8) -0.0235(8)
C4 0.0831(13) 0.0507(10) 0.0848(14) -0.0146(10) 0.0254(11) -0.0214(9)
C5 0.0755(16) 0.106(2) 0.183(3) -0.064(2) -0.0151(18) -0.0076(15)
C6 0.0656(9) 0.0403(8) 0.0440(8) -0.0032(6) -0.0019(7) -0.0254(7)
C7 0.0629(9) 0.0439(8) 0.0382(7) 0.0006(6) 0.0013(6) -0.0292(7)
C8 0.0754(12) 0.0802(13) 0.0623(10) -0.0006(9) 0.0029(9) -0.0522(11)
C9 0.0619(11) 0.0907(15) 0.0774(13) 0.0111(11) -0.0007(10) -0.0339(11)
C10 0.128(3) 0.094(2) 0.154(3) -0.034(2) 0.054(2) -0.0186(19)
C11 0.0583(8) 0.0419(8) 0.0353(7) -0.0010(6) 0.0061(6) -0.0245(7)
C12 0.0744(10) 0.0420(8) 0.0412(7) -0.0067(6) 0.0068(7) -0.0303(8)
C13 0.0752(11) 0.0499(9) 0.0386(7) -0.0012(6) -0.0042(7) -0.0304(8)
C14 0.0688(11) 0.0568(10) 0.0628(10) -0.0065(8) -0.0064(8) -0.0296(9)
C15 0.0848(14) 0.0822(15) 0.0864(15) -0.0059(12) 0.0266(12) -0.0324(12)
C16 0.0565(8) 0.0417(8) 0.0389(7) -0.0023(6) -0.0020(6) -0.0260(7)
C17 0.0639(9) 0.0482(8) 0.0407(7) 0.0024(6) -0.0042(7) -0.0325(7)
C18 0.0672(10) 0.0416(8) 0.0603(9) -0.0089(7) 0.0032(8) -0.0280(8)
C19 0.0778(14) 0.0836(16) 0.0883(15) -0.0179(13) 0.0049(12) -0.0135(12)
C20 0.124(3) 0.080(2) 0.209(4) 0.013(2) 0.024(3) -0.0012(19)
C21 0.0537(8) 0.0409(7) 0.0393(7) -0.0037(6) -0.0015(6) -0.0209(6)
C22 0.0531(8) 0.0434(8) 0.0423(7) 0.0029(6) -0.0002(6) -0.0225(7)
C23 0.0526(8) 0.0508(9) 0.0604(9) -0.0106(7) 0.0030(7) -0.0270(7)
C24 0.0543(9) 0.0686(11) 0.0637(10) -0.0110(8) 0.0075(8) -0.0305(8)
C25 0.0643(12) 0.0930(16) 0.0897(15) -0.0023(13) -0.0182(11) -0.0190(11)
C26 0.0531(8) 0.0419(8) 0.0497(8) 0.0026(6) -0.0020(6) -0.0254(7)
C27 0.0571(9) 0.0466(8) 0.0481(8) 0.0065(7) -0.0058(7) -0.0235(7)
C28 0.0575(10) 0.0530(10) 0.0757(12) -0.0075(9) -0.0020(9) -0.0154(8)
C29 0.0720(12) 0.0528(10) 0.0893(14) -0.0045(10) -0.0238(11) -0.0128(9)
C30 0.114(3) 0.227(5) 0.144(3) -0.006(3) -0.050(3) 0.035(3)
C31 0.0454(7) 0.0424(8) 0.0457(8) 0.0054(6) -0.0070(6) -0.0168(6)
C32 0.0546(8) 0.0444(8) 0.0480(8) 0.0031(6) -0.0088(7) -0.0217(7)
C33 0.0747(11) 0.0522(9) 0.0556(9) -0.0063(8) 0.0131(8) -0.0262(9)
C34 0.130(2) 0.0802(15) 0.0497(10) 0.0079(10) -0.0031(11) -0.0543(14)
C35 0.109(2) 0.142(3) 0.135(3) 0.038(2) -0.012(2) -0.016(2)
C36 0.0457(8) 0.0417(8) 0.0409(7) -0.0005(6) -0.0011(6) -0.0166(6)
C37 0.0586(9) 0.0399(8) 0.0416(7) 0.0024(6) -0.0014(6) -0.0194(7)
C38 0.0579(9) 0.0599(10) 0.0588(9) -0.0015(8) -0.0059(7) -0.0321(8)
C39 0.0575(10) 0.0817(14) 0.0793(13) -0.0033(10) 0.0052(9) -0.0364(10)
C40 0.1026(18) 0.114(2) 0.0827(15) -0.0275(14) 0.0186(13) -0.0573(16)

loop_
_atom_type_symbol
_atom_type_description
_atom_type_scat_dispersion_real
_atom_type_scat_dispersion_imag
_atom_type_scat_source
C C 0.0181 0.0091 'International Tables Vol C Tables 4.2.6.8 and 6.1.1.4'
H H 0.0000 0.0000 'International Tables Vol C Tables 4.2.6.8 and 6.1.1.4'
N N 0.0311 0.0180 'International Tables Vol C Tables 4.2.6.8 and 6.1.1.4'
O O 0.0492 0.0322 'International Tables Vol C Tables 4.2.6.8 and 6.1.1.4'

loop_
_geom_angle_atom_site_label_1
_geom_angle_atom_site_label_2
_geom_angle_atom_site_label_3
_geom_angle
C4 O2 C5 112.8(2)
C9 O4 C10 112.7(2)
C15 O6 C14 113.29(16)
C20 O8 C19 114.2(3)
C25 O10 C24 113.98(16)
C30 O12 C29 117.5(3)
C34 O14 C35 114.7(3)
C39 O16 C40 115.04(18)
C1 N1 C2 122.28(13)
C1 N1 C3 119.83(13)
C2 N1 C3 116.87(12)
C6 N2 C7 120.19(13)
C6 N2 C8 119.02(14)
C7 N2 C8 118.53(13)
C11 N3 C12 116.20(12)
C11 N3 C13 125.15(12)
C12 N3 C13 117.85(13)
C16 N4 C17 118.88(13)
C16 N4 C18 125.11(13)
C17 N4 C18 115.56(12)
C21 N5 C22 121.92(12)
C21 N5 C23 119.52(13)
C22 N5 C23 116.49(12)
C26 N6 C27 119.89(13)
C26 N6 C28 118.00(14)
C27 N6 C28 118.22(14)
C31 N7 C32 117.25(13)
C31 N7 C33 125.80(14)
C32 N7 C33 116.79(13)
C36 N8 C37 118.91(12)
C36 N8 C38 125.62(13)
C37 N8 C38 115.47(12)
O1 C1 N1 122.38(15)
O1 C1 C37 121.23(13)
N1 C1 C37 116.37(13)
N1 C2 H2A 109.3
N1 C2 H2B 109.3
N1 C2 C6 111.71(13)
H2A C2 H2B 107.9
C6 C2 H2A 109.3
C6 C2 H2B 109.3
N1 C3 H3A 108.9
N1 C3 H3B 108.9
N1 C3 C4 113.29(16)
H3A C3 H3B 107.7
C4 C3 H3A 108.9
C4 C3 H3B 108.9
O2 C4 C3 109.64(16)
O2 C4 H4A 109.7
O2 C4 H4B 109.7
C3 C4 H4A 109.7
C3 C4 H4B 109.7
H4A C4 H4B 108.2
O2 C5 H5A 109.5
O2 C5 H5B 109.5
O2 C5 H5C 109.5
H5A C5 H5B 109.5
H5A C5 H5C 109.5
H5B C5 H5C 109.5
O3 C6 N2 122.77(16)
O3 C6 C2 121.16(14)
N2 C6 C2 116.02(13)
N2 C7 H7A 109.4
N2 C7 H7B 109.4
N2 C7 C11 111.04(12)
H7A C7 H7B 108.0
C11 C7 H7A 109.4
C11 C7 H7B 109.4
N2 C8 H8A 108.5
N2 C8 H8B 108.5
N2 C8 C9 114.91(16)
H8A C8 H8B 107.5
C9 C8 H8A 108.5
C9 C8 H8B 108.5
O4 C9 C8 109.15(17)
O4 C9 H9A 109.9
O4 C9 H9B 109.9
C8 C9 H9A 109.9
C8 C9 H9B 109.9
H9A C9 H9B 108.3
O4 C10 H10A 109.5
O4 C10 H10B 109.5
O4 C10 H10C 109.5
H10A C10 H10B 109.5
H10A C10 H10C 109.5
H10B C10 H10C 109.5
O5 C11 N3 121.59(13)
O5 C11 C7 120.96(13)
N3 C11 C7 117.45(12)
N3 C12 H12A 109.1
N3 C12 H12B 109.1
N3 C12 C16 112.53(12)
H12A C12 H12B 107.8
C16 C12 H12A 109.1
C16 C12 H12B 109.1
N3 C13 H13A 108.9
N3 C13 H13B 108.9
N3 C13 C14 113.44(13)
H13A C13 H13B 107.7
C14 C13 H13A 108.9
C14 C13 H13B 108.9
O6 C14 C13 109.31(14)
O6 C14 H14A 109.8
O6 C14 H14B 109.8
C13 C14 H14A 109.8
C13 C14 H14B 109.8
H14A C14 H14B 108.3
O6 C15 H15A 109.5
O6 C15 H15B 109.5
O6 C15 H15C 109.5
H15A C15 H15B 109.5
H15A C15 H15C 109.5
H15B C15 H15C 109.5
O7 C16 N4 122.53(14)
O7 C16 C12 121.50(13)
N4 C16 C12 115.96(13)
N4 C17 H17A 109.5
N4 C17 H17B 109.5
N4 C17 C21 110.70(12)
H17A C17 H17B 108.1
C21 C17 H17A 109.5
C21 C17 H17B 109.5
N4 C18 H18A 109.3
N4 C18 H18B 109.3
N4 C18 C19 111.78(15)
H18A C18 H18B 107.9
C19 C18 H18A 109.3
C19 C18 H18B 109.3
O8 C19 C18 108.2(2)
O8 C19 H19A 110.1
O8 C19 H19B 110.1
C18 C19 H19A 110.1
C18 C19 H19B 110.1
H19A C19 H19B 108.4
O8 C20 H20A 109.5
O8 C20 H20B 109.5
O8 C20 H20C 109.5
H20A C20 H20B 109.5
H20A C20 H20C 109.5
H20B C20 H20C 109.5
O9 C21 N5 122.56(14)
O9 C21 C17 120.66(13)
N5 C21 C17 116.77(12)
N5 C22 H22A 109.5
N5 C22 H22B 109.5
N5 C22 C26 110.68(12)
H22A C22 H22B 108.1
C26 C22 H22A 109.5
C26 C22 H22B 109.5
N5 C23 H23A 109.0
N5 C23 H23B 109.0
N5 C23 C24 112.99(14)
H23A C23 H23B 107.8
C24 C23 H23A 109.0
C24 C23 H23B 109.0
O10 C24 C23 113.63(15)
O10 C24 H24A 108.8
O10 C24 H24B 108.8
C23 C24 H24A 108.8
C23 C24 H24B 108.8
H24A C24 H24B 107.7
O10 C25 H25A 109.5
O10 C25 H25B 109.5
O10 C25 H25C 109.5
H25A C25 H25B 109.5
H25A C25 H25C 109.5
H25B C25 H25C 109.5
O11 C26 N6 123.24(15)
O11 C26 C22 120.15(14)
N6 C26 C22 116.58(13)
N6 C27 H27A 109.4
N6 C27 H27B 109.4
N6 C27 C31 110.99(13)
H27A C27 H27B 108.0
C31 C27 H27A 109.4
C31 C27 H27B 109.4
N6 C28 H28A 108.6
N6 C28 H28B 108.6
N6 C28 C29 114.65(17)
H28A C28 H28B 107.6
C29 C28 H28A 108.6
C29 C28 H28B 108.6
O12 C29 C28 112.65(18)
O12 C29 H29A 109.1
O12 C29 H29B 109.1
C28 C29 H29A 109.1
C28 C29 H29B 109.1
H29A C29 H29B 107.8
O12 C30 H30A 109.5
O12 C30 H30B 109.5
O12 C30 H30C 109.5
H30A C30 H30B 109.5
H30A C30 H30C 109.5
H30B C30 H30C 109.5
O13 C31 N7 121.53(14)
O13 C31 C27 119.88(14)
N7 C31 C27 118.59(13)
N7 C32 H32A 109.4
N7 C32 H32B 109.4
N7 C32 C36 111.34(12)
H32A C32 H32B 108.0
C36 C32 H32A 109.4
C36 C32 H32B 109.4
N7 C33 H33A 109.2
N7 C33 H33B 109.2
N7 C33 C34 112.16(17)
H33A C33 H33B 107.9
C34 C33 H33A 109.2
C34 C33 H33B 109.2
O14 C34 C33 109.06(18)
O14 C34 H34A 109.9
O14 C34 H34B 109.9
C33 C34 H34A 109.9
C33 C34 H34B 109.9
H34A C34 H34B 108.3
O14 C35 H35A 109.5
O14 C35 H35B 109.5
O14 C35 H35C 109.5
H35A C35 H35B 109.5
H35A C35 H35C 109.5
H35B C35 H35C 109.5
O15 C36 N8 122.27(13)
O15 C36 C32 120.95(13)
N8 C36 C32 116.76(13)
N8 C37 C1 112.72(12)
N8 C37 H37A 109.0
N8 C37 H37B 109.0
C1 C37 H37A 109.0
C1 C37 H37B 109.0
H37A C37 H37B 107.8
N8 C38 H38A 108.6
N8 C38 H38B 108.6
N8 C38 C39 114.54(15)
H38A C38 H38B 107.6
C39 C38 H38A 108.6
C39 C38 H38B 108.6
O16 C39 C38 112.55(16)
O16 C39 H39A 109.1
O16 C39 H39B 109.1
C38 C39 H39A 109.1
C38 C39 H39B 109.1
H39A C39 H39B 107.8
O16 C40 H40A 109.5
O16 C40 H40B 109.5
O16 C40 H40C 109.5
H40A C40 H40B 109.5
H40A C40 H40C 109.5
H40B C40 H40C 109.5

loop_
_geom_bond_atom_site_label_1
_geom_bond_atom_site_label_2
_geom_bond_distance
O1 C1 1.2272(18)
O2 C4 1.413(3)
O2 C5 1.416(3)
O3 C6 1.2201(19)
O4 C9 1.412(3)
O4 C10 1.417(3)
O5 C11 1.2239(18)
O6 C14 1.414(2)
O6 C15 1.413(2)
O7 C16 1.2209(19)
O8 C19 1.404(3)
O8 C20 1.381(4)
O9 C21 1.2229(18)
O10 C24 1.406(2)
O10 C25 1.405(3)
O11 C26 1.2204(19)
O12 C29 1.386(3)
O12 C30 1.311(4)
O13 C31 1.2251(19)
O14 C34 1.388(3)
O14 C35 1.409(3)
O15 C36 1.2207(18)
O16 C39 1.410(3)
O16 C40 1.416(3)
N1 C1 1.3451(19)
N1 C2 1.4518(19)
N1 C3 1.463(2)
N2 C6 1.353(2)
N2 C7 1.4494(19)
N2 C8 1.460(2)
N3 C11 1.3448(19)
N3 C12 1.4508(19)
N3 C13 1.465(2)
N4 C16 1.3450(19)
N4 C17 1.4514(19)
N4 C18 1.460(2)
N5 C21 1.3506(19)
N5 C22 1.4505(18)
N5 C23 1.464(2)
N6 C26 1.352(2)
N6 C27 1.448(2)
N6 C28 1.468(2)
N7 C31 1.344(2)
N7 C32 1.450(2)
N7 C33 1.461(2)
N8 C36 1.3531(19)
N8 C37 1.4491(18)
N8 C38 1.459(2)
C1 C37 1.521(2)
C2 H2A 0.9700
C2 H2B 0.9700
C2 C6 1.527(2)
C3 H3A 0.9700
C3 H3B 0.9700
C3 C4 1.493(3)
C4 H4A 0.9700
C4 H4B 0.9700
C5 H5A 0.9600
C5 H5B 0.9600
C5 H5C 0.9600
C7 H7A 0.9700
C7 H7B 0.9700
C7 C11 1.531(2)
C8 H8A 0.9700
C8 H8B 0.9700
C8 C9 1.489(3)
C9 H9A 0.9700
C9 H9B 0.9700
C10 H10A 0.9600
C10 H10B 0.9600
C10 H10C 0.9600
C12 H12A 0.9700
C12 H12B 0.9700
C12 C16 1.527(2)
C13 H13A 0.9700
C13 H13B 0.9700
C13 C14 1.498(3)
C14 H14A 0.9700
C14 H14B 0.9700
C15 H15A 0.9600
C15 H15B 0.9600
C15 H15C 0.9600
C17 H17A 0.9700
C17 H17B 0.9700
C17 C21 1.524(2)
C18 H18A 0.9700
C18 H18B 0.9700
C18 C19 1.498(3)
C19 H19A 0.9700
C19 H19B 0.9700
C20 H20A 0.9600
C20 H20B 0.9600
C20 H20C 0.9600
C22 H22A 0.9700
C22 H22B 0.9700
C22 C26 1.532(2)
C23 H23A 0.9700
C23 H23B 0.9700
C23 C24 1.510(2)
C24 H24A 0.9700
C24 H24B 0.9700
C25 H25A 0.9600
C25 H25B 0.9600
C25 H25C 0.9600
C27 H27A 0.9700
C27 H27B 0.9700
C27 C31 1.532(2)
C28 H28A 0.9700
C28 H28B 0.9700
C28 C29 1.504(3)
C29 H29A 0.9700
C29 H29B 0.9700
C30 H30A 0.9600
C30 H30B 0.9600
C30 H30C 0.9600
C32 H32A 0.9700
C32 H32B 0.9700
C32 C36 1.529(2)
C33 H33A 0.9700
C33 H33B 0.9700
C33 C34 1.497(3)
C34 H34A 0.9700
C34 H34B 0.9700
C35 H35A 0.9600
C35 H35B 0.9600
C35 H35C 0.9600
C37 H37A 0.9700
C37 H37B 0.9700
C38 H38A 0.9700
C38 H38B 0.9700
C38 C39 1.504(3)
C39 H39A 0.9700
C39 H39B 0.9700
C40 H40A 0.9600
C40 H40B 0.9600
C40 H40C 0.9600
